data_7250822
loop_
_publ_author_name
'Mimoun, Liliane'
'Sanaa, Hamdi'
'Heppner, Florian'
'G\'erard, H\'el\`ene'
'R\'eset, Laurine'
'West, Caroline'
'Vanthuyne, Nicolas'
'Retailleau, Pascal'
'Nicolas, Cyril'
'Gillaizeau, Isabelle'

_publ_section_title
;
 Cu/Pd dual catalyzed stereoselective construction of vicinal tri- and
 tetrasubstituted stereocenters connected to chiral \a-arylacetonitriles
;
_journal_issue 37
_journal_name_full 'RSC Advances'
_journal_page_first 30915
_journal_page_last 30920
_journal_paper_doi 10.1039/D5RA04516A
_journal_volume 15
_journal_year 2025
_chemical_absolute_configuration unk
_chemical_formula_moiety 'C24 H21 N'
_chemical_formula_sum 'C24 H21 N'
_chemical_formula_weight 323.441
_chemical_name_systematic ((2S,3S)or(2R,3R),E)-2-methyl-2,3,5-triphenylpent-4-enenitrile
_space_group_crystal_system monoclinic
_space_group_IT_number 4
_space_group_name_Hall 'P 2yb'
_space_group_name_H-M_alt 'P 1 21 1'
_symmetry_Int_Tables_number 4
_atom_sites_solution_primary dual
_audit_creation_date 2025-01-22
_audit_creation_method
;
Olex2 1.5-ac6-016
(compiled 2024.01.13 svn.r2f8d729c for Rigaku Oxford Diffraction, GUI svn.r6897)
;
_audit_update_record
;
2025-01-22 deposited with the CCDC.	2025-08-14 downloaded from the CCDC.
;
_cell_angle_alpha 90
_cell_angle_beta 107.991(8)
_cell_angle_gamma 90
_cell_formula_units_Z 2
_cell_length_a 11.5532(9)
_cell_length_b 6.4625(4)
_cell_length_c 13.2348(10)
_cell_measurement_reflns_used 7162
_cell_measurement_temperature 293(2)
_cell_measurement_theta_max 28.3050
_cell_measurement_theta_min 3.2090
_cell_volume 939.83(12)
_computing_cell_refinement
;
CrystalClear-SM Expert 2.0 r7 (Rigaku, 2011)
;
_computing_data_collection
;
CrystalClear-SM Expert 2.0 r7 (Rigaku, 2011)
;
_computing_data_reduction
;
CrystalClear-SM Expert 2.0 r7 (Rigaku, 2011)
;
_computing_molecular_graphics 'Olex2 1.5-ac6-016 (Dolomanov et al., 2009)'
_computing_publication_material 'Olex2 1.5-ac6-016 (Dolomanov et al., 2009)'
_computing_structure_refinement 'olex2.refine 1.5-ac6-016 (Bourhis et al., 2015)'
_computing_structure_solution 'SHELXT 2018/2 (Sheldrick, 2018)'
_diffrn_ambient_temperature 293(2)
_diffrn_detector CCD
_diffrn_detector_area_resol_mean 28.5714
_diffrn_detector_type 'Rigaku Saturn724+'
_diffrn_measured_fraction_theta_full 0.9973
_diffrn_measured_fraction_theta_max 0.9970
_diffrn_measurement_details
;
List of Runs (angles in degrees, time in seconds):

  # Type    Start    End  Width  t~exp~   \w     \q     \k     \f   Frames
#--------------------------------------------------------------------------
  1  \w    -31.00  90.00   0.50   15.00    --    0.60  38.00 -60.00  242
  2  \w    -29.00  90.00   0.50   15.00    --    0.60  57.00  90.00  238
  3  \w    -29.00  90.00   0.50   15.00    --    0.60  57.00-180.00  238
  4  \w    -29.00  90.00   0.50   15.00    --    0.60  57.00 120.00  238
  5  \w    -31.00  88.00   0.50   15.00    --   -1.30  57.00-150.00  238
  6  \w    -33.00  36.50   0.50   15.00    --   -1.30  38.00  30.00  139
;
_diffrn_measurement_device 'AFC12 (Right): Kappa 3 circle'
_diffrn_measurement_device_type 'Rigaku Saturn724+ (2x2 bin mode)'
_diffrn_measurement_method 'profile data from \w-scans'
_diffrn_measurement_specimen_support 'Mitegen 50um'
_diffrn_orient_matrix_type 'CrysAlisPro convention (1999,Acta A55,543-557)'
_diffrn_orient_matrix_UB_11 0.0021543000
_diffrn_orient_matrix_UB_12 0.0138214000
_diffrn_orient_matrix_UB_13 -0.0524988000
_diffrn_orient_matrix_UB_21 -0.0434913000
_diffrn_orient_matrix_UB_22 -0.0799754000
_diffrn_orient_matrix_UB_23 -0.0178940000
_diffrn_orient_matrix_UB_31 -0.0477359000
_diffrn_orient_matrix_UB_32 0.0739094000
_diffrn_orient_matrix_UB_33 -0.0096328000
_diffrn_radiation_collimation 0.3
_diffrn_radiation_monochromator Confocal
_diffrn_radiation_probe x-ray
_diffrn_radiation_type 'Mo K\a'
_diffrn_radiation_wavelength 0.71073
_diffrn_reflns_av_R_equivalents 0.0430
_diffrn_reflns_av_unetI/netI 0.0332
_diffrn_reflns_Laue_measured_fraction_full 0.9973
_diffrn_reflns_Laue_measured_fraction_max 0.9970
_diffrn_reflns_limit_h_max 15
_diffrn_reflns_limit_h_min -15
_diffrn_reflns_limit_k_max 8
_diffrn_reflns_limit_k_min -8
_diffrn_reflns_limit_l_max 17
_diffrn_reflns_limit_l_min -17
_diffrn_reflns_number 23245
_diffrn_reflns_point_group_measured_fraction_full 0.9985
_diffrn_reflns_point_group_measured_fraction_max 0.9861
_diffrn_reflns_theta_full 25.2417
_diffrn_reflns_theta_max 27.48
_diffrn_reflns_theta_min 3.24
_diffrn_source 'Rotating Anode'
_diffrn_source_current 24.0
_diffrn_source_power 1.2
_diffrn_source_target Mo
_diffrn_source_type 'Rotating Anode'
_diffrn_source_voltage 50.0
_exptl_absorpt_coefficient_mu 0.066
_exptl_absorpt_correction_T_max 1.000
_exptl_absorpt_correction_T_min 0.751
_exptl_absorpt_correction_type gaussian
_exptl_absorpt_process_details
;
CrysAlisPro 1.171.43.143a (Rigaku Oxford Diffraction, 2024)
Numerical absorption correction based on gaussian integration over
a multifaceted crystal model
Empirical absorption correction using spherical harmonics,
implemented in SCALE3 ABSPACK scaling algorithm.
;
_exptl_crystal_colour colourless
_exptl_crystal_colour_primary colourless
_exptl_crystal_density_diffrn 1.143
_exptl_crystal_description prism
_exptl_crystal_F_000 344.178
_exptl_crystal_recrystallization_method 'Re-crystallisation from solvent: dichloromethane'
_exptl_crystal_size_max 0.26
_exptl_crystal_size_mid 0.1
_exptl_crystal_size_min 0.06
_refine_diff_density_max 0.0825
_refine_diff_density_min -0.1034
_refine_diff_density_rms 0.0227
_refine_ls_abs_structure_details 'Hooft, R.W.W., Straver, L.H., Spek, A.L. (2010). J. Appl. Cryst., 43, 665-668.'
_refine_ls_abs_structure_Flack -1.5(16)
_refine_ls_d_res_high 0.7701
_refine_ls_d_res_low 6.2938
_refine_ls_goodness_of_fit_ref 1.1136
_refine_ls_hydrogen_treatment constr
_refine_ls_matrix_type full
_refine_ls_number_constraints 0
_refine_ls_number_parameters 415
_refine_ls_number_reflns 4249
_refine_ls_number_restraints 1
_refine_ls_restrained_S_all 1.1136
_refine_ls_R_factor_all 0.0378
_refine_ls_R_factor_gt 0.0244
_refine_ls_shift/su_max 0.0007
_refine_ls_shift/su_mean 0.0001
_refine_ls_structure_factor_coef Fsqd
_refine_ls_weighting_details 'w=1/[\s^2^(Fo^2^)+(0.0060P)^2^+0.0118P] where P=(Fo^2^+2Fc^2^)/3'
_refine_ls_weighting_scheme calc
_refine_ls_wR_factor_gt 0.0430
_refine_ls_wR_factor_ref 0.0459
_reflns_Friedel_coverage 0.973
_reflns_limit_h_max 14
_reflns_limit_h_min -15
_reflns_limit_k_max 8
_reflns_limit_k_min -8
_reflns_limit_l_max 17
_reflns_limit_l_min -17
_reflns_number_gt 3427
_reflns_number_total 4249
_reflns_threshold_expression I>=2u(I)
_cod_data_source_file d5ra04516a3.cif
_cod_data_source_block exp_888
_cod_original_sg_symbol_Hall ' P 2yb'
_cod_database_code 7250822
_chemical_oxdiff_formula C24H21N
_olex2_refinement_description
;
1. Fixed Uiso
 At 1.2 times of:
  All C(H) groups
 At 1.5 times of:
  All C(H,H,H) groups
;
_olex2_refine_details
;
Refinement using NoSpherA2, an implementation of
NOn-SPHERical Atom-form-factors in Olex2.
Please cite:
F. Kleemiss et al. Chem. Sci. DOI 10.1039/D0SC05526C - 2021
NoSpherA2 implementation of HAR makes use of
tailor-made aspherical atomic form factors calculated
on-the-fly from a Hirshfeld-partitioned electron density (ED) - not from
spherical-atom form factors.

The ED is calculated from a gaussian basis set single determinant SCF
wavefunction - either Hartree-Fock or DFT using selected funtionals
 - for a fragment of the crystal.
This fragment can be embedded in an electrostatic crystal field by employing cluster charges
or modelled using implicit solvation models, depending on the software used.
The following options were used:
   SOFTWARE:       ORCA 5.0
   PARTITIONING:   NoSpherA2
   INT ACCURACY:   Normal
   METHOD:         R2SCAN
   BASIS SET:      cc-pVTZ
   CHARGE:         0
   MULTIPLICITY:   1
   SOLVATION:      CH2CL2
   DATE:           2025-01-22_09-57-25
;
_olex2_submission_special_instructions 'No special instructions were received'
_oxdiff_exptl_absorpt_empirical_details
;
Empirical correction (ABSPACK) includes:
- Absorption correction using spherical harmonics
- Frame scaling
;
_oxdiff_exptl_absorpt_empirical_full_max 1.542
_oxdiff_exptl_absorpt_empirical_full_min 0.628

loop_
_space_group_symop_id
_space_group_symop_operation_xyz
1 x,y,z
2 -x,y+1/2,-z

loop_
_atom_site_label
_atom_site_type_symbol
_atom_site_fract_x
_atom_site_fract_y
_atom_site_fract_z
_atom_site_U_iso_or_equiv
_atom_site_adp_type
_atom_site_occupancy
_atom_site_refinement_flags_posn
C3 C 0.14777(8) 0.43836(13) 0.20461(7) 0.0387(2) Uani 1.000000 .
C11 C 0.27441(8) 0.33992(15) 0.26942(7) 0.03691(19) Uani 1.000000 .
H11 H 0.2565(10) 0.1739(15) 0.2573(8) 0.058(3) Uani 1.000000 .
C18 C 0.37517(9) 0.40325(16) 0.22618(7) 0.0447(2) Uani 1.000000 .
H18 H 0.4034(12) 0.5646(19) 0.2370(10) 0.085(4) Uani 1.000000 .
C12 C 0.30837(8) 0.38307(13) 0.38743(7) 0.0402(2) Uani 1.000000 .
C4 C 0.05412(8) 0.40238(14) 0.26261(7) 0.0420(2) Uani 1.000000 .
C19 C 0.43469(9) 0.27465(16) 0.18149(7) 0.0448(2) Uani 1.000000 .
H19 H 0.4035(12) 0.112(2) 0.1715(11) 0.087(4) Uani 1.000000 .
C20 C 0.53777(8) 0.32874(17) 0.14380(7) 0.0484(2) Uani 1.000000 .
N1 N 0.18027(10) 0.83295(14) 0.17867(9) 0.0742(3) Uani 1.000000 .
C2 C 0.16483(9) 0.66156(15) 0.19280(8) 0.0501(2) Uani 1.000000 .
C13 C 0.35485(10) 0.57285(18) 0.43168(9) 0.0527(3) Uani 1.000000 .
H13 H 0.3688(11) 0.6894(19) 0.3809(9) 0.081(4) Uani 1.000000 .
C5 C 0.02483(10) 0.55621(19) 0.32385(9) 0.0579(3) Uani 1.000000 .
H5 H 0.0675(11) 0.713(2) 0.3294(11) 0.084(4) Uani 1.000000 .
C10 C 0.10692(13) 0.3495(2) 0.09125(9) 0.0505(2) Uani 1.000000 .
H10A H 0.0979(13) 0.188(2) 0.0921(10) 0.095(4) Uani 1.000000 .
H10B H 0.1745(12) 0.380(2) 0.0519(8) 0.086(4) Uani 1.000000 .
H10C H 0.0198(13) 0.410(2) 0.0468(9) 0.090(4) Uani 1.000000 .
C9 C 0.00132(10) 0.20810(17) 0.25909(10) 0.0574(3) Uani 1.000000 .
H9 H 0.0252(14) 0.084(2) 0.2131(11) 0.092(4) Uani 1.000000 .
C17 C 0.29368(10) 0.22761(19) 0.45531(8) 0.0536(3) Uani 1.000000 .
H17 H 0.2555(12) 0.082(2) 0.4182(9) 0.087(4) Uani 1.000000 .
C14 C 0.38450(11) 0.6061(2) 0.54040(10) 0.0669(3) Uani 1.000000 .
H14 H 0.4183(14) 0.755(2) 0.5704(11) 0.110(5) Uani 1.000000 .
C25 C 0.58073(11) 0.1810(2) 0.08767(9) 0.0644(3) Uani 1.000000 .
H25 H 0.5400(14) 0.0270(19) 0.0783(12) 0.101(5) Uani 1.000000 .
C7 C -0.10745(12) 0.3232(2) 0.37774(11) 0.0772(4) Uani 1.000000 .
H7 H -0.1688(13) 0.289(3) 0.4247(13) 0.128(6) Uani 1.000000 .
C21 C 0.59417(10) 0.5225(2) 0.16045(9) 0.0618(3) Uani 1.000000 .
H21 H 0.5616(12) 0.644(2) 0.2034(11) 0.092(4) Uani 1.000000 .
C6 C -0.05521(12) 0.5161(2) 0.38147(11) 0.0750(4) Uani 1.000000 .
H6 H -0.0778(15) 0.637(3) 0.4301(13) 0.125(6) Uani 1.000000 .
C15 C 0.36813(12) 0.4505(2) 0.60658(10) 0.0729(3) Uani 1.000000 .
H15 H 0.3924(13) 0.480(3) 0.6940(10) 0.121(6) Uani 1.000000 .
C23 C 0.73077(12) 0.4206(3) 0.06475(10) 0.0856(4) Uani 1.000000 .
H23 H 0.8065(12) 0.460(3) 0.0324(12) 0.133(7) Uani 1.000000 .
C8 C -0.07924(12) 0.1689(2) 0.31629(11) 0.0736(4) Uani 1.000000 .
H8 H -0.1185(15) 0.016(2) 0.3136(15) 0.125(6) Uani 1.000000 .
C16 C 0.32304(11) 0.2597(2) 0.56363(9) 0.0696(3) Uani 1.000000 .
H16 H 0.3162(16) 0.133(3) 0.6190(10) 0.123(6) Uani 1.000000 .
C22 C 0.69005(12) 0.5679(3) 0.12171(11) 0.0778(4) Uani 1.000000 .
H22 H 0.7378(13) 0.722(3) 0.1369(13) 0.120(6) Uani 1.000000 .
C24 C 0.67605(13) 0.2271(3) 0.04790(11) 0.0855(4) Uani 1.000000 .
H24 H 0.7063(15) 0.111(3) 0.0009(15) 0.146(7) Uani 1.000000 .

loop_
_atom_site_aniso_label
_atom_site_aniso_U_11
_atom_site_aniso_U_22
_atom_site_aniso_U_33
_atom_site_aniso_U_12
_atom_site_aniso_U_13
_atom_site_aniso_U_23
C3 0.0432(5) 0.0310(4) 0.0446(5) 0.0013(4) 0.0175(4) 0.0011(4)
C11 0.0396(5) 0.0330(5) 0.0420(5) 0.0011(4) 0.0183(4) -0.0013(4)
H11 0.090(8) 0.028(6) 0.065(7) 0.008(5) 0.036(6) 0.006(5)
C18 0.0460(5) 0.0436(6) 0.0523(5) 0.0023(4) 0.0267(4) -0.0020(4)
H18 0.094(10) 0.065(8) 0.123(11) -0.015(7) 0.073(9) -0.008(8)
C12 0.0354(4) 0.0441(5) 0.0433(5) -0.0025(4) 0.0154(4) -0.0037(4)
C4 0.0375(5) 0.0416(5) 0.0494(5) 0.0021(4) 0.0171(4) 0.0025(4)
C19 0.0432(5) 0.0525(6) 0.0421(5) 0.0065(4) 0.0181(4) -0.0041(4)
H19 0.098(10) 0.062(8) 0.124(11) -0.001(7) 0.068(9) -0.012(8)
C20 0.0399(5) 0.0691(6) 0.0387(5) 0.0083(5) 0.0155(4) -0.0036(5)
N1 0.0999(8) 0.0319(5) 0.1030(7) 0.0026(5) 0.0492(6) 0.0073(5)
C2 0.0618(6) 0.0289(6) 0.0663(6) 0.0029(4) 0.0295(5) 0.0025(4)
C13 0.0516(6) 0.0531(6) 0.0546(6) -0.0112(5) 0.0182(5) -0.0114(5)
H13 0.099(10) 0.066(9) 0.073(8) -0.020(7) 0.019(7) 0.006(7)
C5 0.0507(6) 0.0641(7) 0.0670(7) -0.0016(6) 0.0300(5) -0.0145(6)
H5 0.070(8) 0.082(9) 0.113(11) -0.032(8) 0.047(8) -0.043(8)
C10 0.0575(7) 0.0493(7) 0.0437(6) -0.0003(6) 0.0142(6) -0.0003(5)
H10A 0.134(13) 0.069(10) 0.078(9) -0.024(8) 0.027(8) 0.011(7)
H10B 0.090(9) 0.124(12) 0.051(7) -0.021(8) 0.035(7) -0.004(7)
H10C 0.082(9) 0.103(10) 0.069(8) 0.008(9) -0.001(7) 0.007(8)
C9 0.0548(6) 0.0471(6) 0.0785(8) -0.0036(5) 0.0325(6) 0.0062(6)
H9 0.125(12) 0.054(8) 0.118(11) -0.025(7) 0.069(9) -0.020(7)
C17 0.0565(6) 0.0603(7) 0.0447(6) -0.0107(5) 0.0168(5) 0.0038(5)
H17 0.098(10) 0.086(10) 0.065(8) -0.026(8) 0.006(7) 0.004(7)
C14 0.0603(7) 0.0787(9) 0.0594(7) -0.0135(6) 0.0153(6) -0.0259(7)
H14 0.135(13) 0.081(10) 0.111(11) -0.035(9) 0.034(10) -0.039(9)
C25 0.0579(7) 0.0849(10) 0.0569(6) 0.0186(7) 0.0275(5) -0.0089(6)
H25 0.136(13) 0.046(8) 0.158(14) 0.026(8) 0.102(11) -0.001(9)
C7 0.0621(7) 0.0999(11) 0.0843(8) 0.0046(7) 0.0439(7) 0.0163(8)
H7 0.119(12) 0.151(14) 0.158(14) 0.000(11) 0.108(12) 0.036(12)
C21 0.0503(6) 0.0826(9) 0.0570(7) -0.0078(6) 0.0234(5) -0.0093(6)
H21 0.112(11) 0.089(10) 0.096(10) -0.019(8) 0.062(9) -0.024(8)
C6 0.0633(8) 0.0979(11) 0.0773(8) -0.0006(7) 0.0417(7) -0.0126(8)
H6 0.148(14) 0.124(12) 0.137(13) -0.023(11) 0.093(12) -0.070(10)
C15 0.0667(7) 0.1051(10) 0.0470(7) -0.0114(7) 0.0177(6) -0.0119(7)
H15 0.121(13) 0.189(16) 0.044(8) -0.025(11) 0.013(8) -0.002(9)
C23 0.0488(7) 0.1466(14) 0.0700(8) 0.0104(9) 0.0310(7) 0.0101(9)
H23 0.056(9) 0.23(2) 0.132(13) 0.018(11) 0.057(9) 0.038(13)
C8 0.0636(7) 0.0705(9) 0.0981(9) -0.0050(7) 0.0417(7) 0.0209(8)
H8 0.118(13) 0.077(11) 0.215(19) -0.004(9) 0.100(13) 0.033(11)
C16 0.0686(7) 0.0955(9) 0.0437(6) -0.0138(7) 0.0158(6) 0.0046(7)
H16 0.184(16) 0.139(13) 0.054(8) -0.033(12) 0.047(9) 0.027(9)
C22 0.0507(7) 0.1154(11) 0.0723(8) -0.0110(7) 0.0260(6) 0.0052(8)
H22 0.077(10) 0.160(16) 0.123(13) -0.047(11) 0.029(9) -0.008(12)
C24 0.0673(8) 0.1292(14) 0.0746(8) 0.0248(9) 0.0432(7) -0.0055(9)
H24 0.103(12) 0.200(18) 0.170(17) 0.034(12) 0.096(12) -0.039(14)

loop_
_atom_type_symbol
_atom_type_scat_dispersion_real
_atom_type_scat_dispersion_imag
_atom_type_scat_source
_atom_type_scat_dispersion_source
C 0.00313 0.00162 'NoSpherA2: Chem.Sci. 2021, DOI:10.1039/D0SC05526C' 'Brennan, Cowan, Rev. Sci. Instrum., 1992, 63, 850'
H 0.00000 0.00000 'NoSpherA2: Chem.Sci. 2021, DOI:10.1039/D0SC05526C' 'Brennan, Cowan, Rev. Sci. Instrum., 1992, 63, 850'
N 0.00612 0.00332 'NoSpherA2: Chem.Sci. 2021, DOI:10.1039/D0SC05526C' 'Brennan, Cowan, Rev. Sci. Instrum., 1992, 63, 850'

loop_
_exptl_crystal_face_index_h
_exptl_crystal_face_index_k
_exptl_crystal_face_index_l
_exptl_crystal_face_perp_dist
-4 0 5 0.0285
4 0 -5 0.0322
-1 3 -5 0.0774
5 -1 0 0.0512
-5 1 0 0.0485
5 1 0 0.0460
-5 -2 -1 0.0832
-2 -1 5 0.0559
2 1 -5 0.0441
14 0 3 0.0300
-5 0 -1 0.0604
1 5 3 0.0964
1 0 5 0.0331
-1 0 -5 0.0592

loop_
_geom_angle_atom_site_label_1
_geom_angle_atom_site_label_2
_geom_angle_atom_site_label_3
_geom_angle
_geom_angle_site_symmetry_1
_geom_angle_site_symmetry_3
_geom_angle_publ_flag
C4 C3 C11 110.28(6) . . ?
C2 C3 C11 108.66(8) . . ?
C2 C3 C4 110.01(7) . . ?
C10 C3 C11 109.40(8) . . ?
C10 C3 C4 112.47(8) . . ?
C10 C3 C2 105.87(8) . . ?
H11 C11 C3 102.3(6) . . ?
C18 C11 C3 112.27(7) . . ?
C18 C11 H11 110.1(5) . . ?
C12 C11 C3 112.74(7) . . ?
C12 C11 H11 108.0(5) . . ?
C12 C11 C18 110.98(7) . . ?
H18 C18 C11 116.5(6) . . ?
C19 C18 C11 124.55(10) . . ?
C19 C18 H18 118.9(6) . . ?
C13 C12 C11 122.62(8) . . ?
C17 C12 C11 119.22(8) . . ?
C17 C12 C13 118.15(9) . . ?
C5 C4 C3 121.54(9) . . ?
C9 C4 C3 119.53(8) . . ?
C9 C4 C5 118.84(9) . . ?
H19 C19 C18 117.0(6) . . ?
C20 C19 C18 126.01(10) . . ?
C20 C19 H19 117.0(6) . . ?
C25 C20 C19 118.57(11) . . ?
C21 C20 C19 123.19(9) . . ?
C21 C20 C25 118.23(10) . . ?
N1 C2 C3 176.08(10) . . ?
H13 C13 C12 118.4(6) . . ?
C14 C13 C12 120.76(11) . . ?
C14 C13 H13 120.8(6) . . ?
H5 C5 C4 120.3(6) . . ?
C6 C5 C4 120.59(12) . . ?
C6 C5 H5 119.1(6) . . ?
H10A C10 C3 111.3(7) . . ?
H10B C10 C3 110.6(6) . . ?
H10B C10 H10A 106.0(11) . . ?
H10C C10 C3 110.6(7) . . ?
H10C C10 H10A 107.0(11) . . ?
H10C C10 H10B 111.3(9) . . ?
H9 C9 C4 119.8(6) . . ?
C8 C9 C4 120.41(12) . . ?
C8 C9 H9 119.8(6) . . ?
H17 C17 C12 116.5(6) . . ?
C16 C17 C12 121.39(11) . . ?
C16 C17 H17 122.1(6) . . ?
H14 C14 C13 117.9(8) . . ?
C15 C14 C13 120.31(12) . . ?
C15 C14 H14 121.8(8) . . ?
H25 C25 C20 118.2(6) . . ?
C24 C25 C20 120.61(15) . . ?
C24 C25 H25 121.1(6) . . ?
C6 C7 H7 120.8(9) . . ?
C8 C7 H7 119.8(9) . . ?
C8 C7 C6 119.41(12) . . ?
H21 C21 C20 120.1(6) . . ?
C22 C21 C20 121.18(13) . . ?
C22 C21 H21 118.7(7) . . ?
C7 C6 C5 120.40(12) . . ?
H6 C6 C5 120.5(8) . . ?
H6 C6 C7 119.1(8) . . ?
H15 C15 C14 119.3(9) . . ?
C16 C15 C14 119.53(11) . . ?
C16 C15 H15 121.2(9) . . ?
C22 C23 H23 119.4(10) . . ?
C24 C23 H23 121.1(10) . . ?
C24 C23 C22 119.53(13) . . ?
C7 C8 C9 120.35(13) . . ?
H8 C8 C9 119.4(9) . . ?
H8 C8 C7 120.2(9) . . ?
C15 C16 C17 119.85(12) . . ?
H16 C16 C17 121.8(8) . . ?
H16 C16 C15 118.3(8) . . ?
C23 C22 C21 120.00(16) . . ?
H22 C22 C21 121.6(8) . . ?
H22 C22 C23 118.4(8) . . ?
C23 C24 C25 120.43(14) . . ?
H24 C24 C25 119.7(10) . . ?
H24 C24 C23 119.8(10) . . ?

loop_
_geom_bond_atom_site_label_1
_geom_bond_atom_site_label_2
_geom_bond_distance
_geom_bond_site_symmetry_2
_geom_bond_publ_flag
C3 C11 1.5830(12) . ?
C3 C4 1.5254(12) . ?
C3 C2 1.4707(12) . ?
C3 C10 1.5383(13) . ?
C11 H11 1.095(10) . ?
C11 C18 1.5040(12) . ?
C11 C12 1.5141(12) . ?
C18 H18 1.089(12) . ?
C18 C19 1.3283(12) . ?
C12 C13 1.3933(13) . ?
C12 C17 1.3926(13) . ?
C4 C5 1.3889(14) . ?
C4 C9 1.3904(14) . ?
C19 H19 1.108(13) . ?
C19 C20 1.4683(13) . ?
C20 C25 1.3921(15) . ?
C20 C21 1.3974(15) . ?
N1 C2 1.1463(12) . ?
C13 H13 1.054(12) . ?
C13 C14 1.3891(17) . ?
C5 H5 1.122(13) . ?
C5 C6 1.3927(16) . ?
C10 H10A 1.050(14) . ?
C10 H10B 1.083(12) . ?
C10 H10C 1.072(14) . ?
C9 H9 1.091(13) . ?
C9 C8 1.3924(16) . ?
C17 H17 1.091(13) . ?
C17 C16 1.3829(16) . ?
C14 H14 1.070(13) . ?
C14 C15 1.3847(18) . ?
C25 H25 1.091(14) . ?
C25 C24 1.3917(18) . ?
C7 H7 1.099(11) . ?
C7 C6 1.3788(18) . ?
C7 C8 1.3878(19) . ?
C21 H21 1.100(13) . ?
C21 C22 1.3881(17) . ?
C6 H6 1.095(13) . ?
C15 H15 1.119(12) . ?
C15 C16 1.3900(18) . ?
C23 H23 1.116(13) . ?
C23 C22 1.384(2) . ?
C23 C24 1.388(2) . ?
C8 H8 1.083(15) . ?
C16 H16 1.116(13) . ?
C22 H22 1.123(17) . ?
C24 H24 1.097(16) . ?

loop_
_geom_torsion_atom_site_label_1
_geom_torsion_atom_site_label_2
_geom_torsion_atom_site_label_3
_geom_torsion_atom_site_label_4
_geom_torsion
_geom_torsion_site_symmetry_1
_geom_torsion_site_symmetry_2
_geom_torsion_site_symmetry_3
_geom_torsion_site_symmetry_4
_geom_torsion_publ_flag
C3 C11 C18 C19 -114.34(8) . . . . ?
C3 C11 C12 C13 -77.91(8) . . . . ?
C3 C11 C12 C17 102.51(8) . . . . ?
C3 C4 C5 C6 -175.96(10) . . . . ?
C3 C4 C9 C8 176.43(10) . . . . ?
C11 C18 C19 C20 -176.41(8) . . . . ?
C11 C12 C13 C14 179.80(9) . . . . ?
C11 C12 C17 C16 -179.80(9) . . . . ?
C18 C19 C20 C25 -172.62(10) . . . . ?
C18 C19 C20 C21 6.60(12) . . . . ?
C12 C13 C14 C15 -0.03(13) . . . . ?
C12 C17 C16 C15 0.06(13) . . . . ?
C4 C5 C6 C7 -0.60(14) . . . . ?
C4 C9 C8 C7 -0.20(13) . . . . ?
C19 C20 C25 C24 178.25(10) . . . . ?
C19 C20 C21 C22 -178.85(11) . . . . ?
C20 C25 C24 C23 0.78(14) . . . . ?
C20 C21 C22 C23 0.51(14) . . . . ?
C13 C14 C15 C16 0.70(14) . . . . ?
C5 C6 C7 C8 0.24(16) . . . . ?
C9 C8 C7 C6 0.16(15) . . . . ?
C17 C16 C15 C14 -0.72(14) . . . . ?
C25 C24 C23 C22 0.12(16) . . . . ?
C21 C22 C23 C24 -0.76(16) . . . . ?

loop_
_exptl_oxdiff_crystal_face_indexfrac_h
_exptl_oxdiff_crystal_face_indexfrac_k
_exptl_oxdiff_crystal_face_indexfrac_l
_exptl_oxdiff_crystal_face_x
_exptl_oxdiff_crystal_face_y
_exptl_oxdiff_crystal_face_z
-3.9797 0.0062 5.0288 -0.2725 0.0826 0.1420
3.9797 -0.0062 -5.0288 0.2725 -0.0826 -0.1420
-0.9975 3.0103 -5.0037 0.3021 -0.1078 0.3183
5.0024 -1.0107 -0.0250 -0.0019 -0.1363 -0.3133
-5.0024 1.0107 0.0250 0.0019 0.1363 0.3133
5.0276 0.9951 -0.0249 0.0259 -0.2978 -0.1662
-5.0467 -1.9981 -0.9769 0.0128 0.3968 0.1026
-1.9863 -0.9998 5.0188 -0.2816 0.0765 -0.0274
1.9863 0.9998 -5.0188 0.2816 -0.0765 0.0274
14.0615 -0.0217 2.9353 -0.1241 -0.6623 -0.7011
-5.0215 0.0078 -0.9768 0.0406 0.2352 0.2497
1.0854 5.0131 3.0005 -0.0859 -0.5018 0.2898
1.0353 -0.0015 5.0038 -0.2605 -0.1344 -0.0977
-1.0353 0.0015 -5.0038 0.2605 0.1344 0.0977
